data_4073057
loop_
_publ_author_name
'Batsanov, Andrei S.'
'H\'erault, Damien'
'Howard, Judith A. K.'
'Patrick, Leonard G. F.'
'Probert, Michael R.'
'Whiting, Andrew'

_publ_section_title
;
 Synthesis and Structure of Planar Chiral, Bifunctional Aminoboronic Acid
 Ferrocene Derivatives
;
_journal_issue 9
_journal_name_full Organometallics
_journal_page_first 2414
_journal_paper_doi 10.1021/om070038l
_journal_volume 26
_journal_year 2007
_chemical_absolute_configuration ad
_chemical_formula_moiety 'C23 H34 B Fe N O3'
_chemical_formula_sum 'C23 H34 B Fe N O3'
_chemical_formula_weight 439.17
_chemical_melting_point 452(1)
_chemical_name_systematic
; (pR)-N,N-Diisopropyl-2-(4,4,5,5-tetramethyl-[1,3,2]-
dioxaborolan-2-yl)-ferrocencarboxamide  
;
_space_group_IT_number 4
_symmetry_cell_setting monoclinic
_symmetry_space_group_name_Hall 'P 2yb'
_symmetry_space_group_name_H-M 'P 1 21 1'
_atom_sites_solution_hydrogens geom
_atom_sites_solution_primary direct
_atom_sites_solution_secondary difmap
_audit_creation_method SHELXL-97
_cell_angle_alpha 90.00
_cell_angle_beta 97.45(3)
_cell_angle_gamma 90.00
_cell_formula_units_Z 2
_cell_length_a 7.306(3)
_cell_length_b 10.185(4)
_cell_length_c 15.601(6)
_cell_measurement_reflns_used 2211
_cell_measurement_temperature 120(2)
_cell_measurement_theta_max 25.37
_cell_measurement_theta_min 2.39
_cell_volume 1151.1(8)
_computing_cell_refinement 'SAINT version 6.28A (Bruker, 2002)'
_computing_data_collection 'SMART version 5.054 (Bruker, 1999)'
_computing_data_reduction 'SAINT version 6.28A (Bruker, 2002)'
_computing_molecular_graphics 'SHELXTL version 6.12 (Bruker, 2001)'
_computing_publication_material 'SHELXTL version 6.12 (Bruker, 2001)'
_computing_structure_refinement 'SHELXTL version 6.12 (Bruker, 2001)'
_computing_structure_solution 'SHELXTL version 6.12 (Bruker, 2001)'
_diffrn_ambient_temperature 120(2)
_diffrn_detector_area_resol_mean 8
_diffrn_measured_fraction_theta_full 0.999
_diffrn_measured_fraction_theta_max 0.889
_diffrn_measurement_device_type 'Siemens SMART 1K CCD area detector'
_diffrn_measurement_method '\w scans'
_diffrn_radiation_monochromator graphite
_diffrn_radiation_source 'fine-focus sealed tube'
_diffrn_radiation_type MoK\a
_diffrn_radiation_wavelength 0.71073
_diffrn_reflns_av_R_equivalents 0.1470
_diffrn_reflns_av_sigmaI/netI 0.1948
_diffrn_reflns_limit_h_max 9
_diffrn_reflns_limit_h_min -9
_diffrn_reflns_limit_k_max 12
_diffrn_reflns_limit_k_min -13
_diffrn_reflns_limit_l_max 20
_diffrn_reflns_limit_l_min -20
_diffrn_reflns_number 13475
_diffrn_reflns_theta_full 25.00
_diffrn_reflns_theta_max 29.08
_diffrn_reflns_theta_min 2.39
_diffrn_standards_number 0
_exptl_absorpt_coefficient_mu 0.678
_exptl_absorpt_correction_type none
_exptl_crystal_colour 'pale yellow'
_exptl_crystal_density_diffrn 1.267
_exptl_crystal_density_method 'not measured'
_exptl_crystal_description 'irregular block'
_exptl_crystal_F_000 468
_exptl_crystal_size_max 0.8
_exptl_crystal_size_mid 0.8
_exptl_crystal_size_min 0.3
_refine_diff_density_max 1.329
_refine_diff_density_min -1.271
_refine_diff_density_rms 0.101
_refine_ls_abs_structure_details 'Flack H D (1983), Acta Cryst. A39, 876-881'
_refine_ls_abs_structure_Flack 0.00(4)
_refine_ls_extinction_method none
_refine_ls_goodness_of_fit_ref 0.981
_refine_ls_hydrogen_treatment constr
_refine_ls_matrix_type full
_refine_ls_number_parameters 261
_refine_ls_number_reflns 13485
_refine_ls_number_restraints 1
_refine_ls_restrained_S_all 0.981
_refine_ls_R_factor_all 0.1862
_refine_ls_R_factor_gt 0.1146
_refine_ls_shift/su_max 0.003
_refine_ls_shift/su_mean 0.000
_refine_ls_structure_factor_coef Fsqd
_refine_ls_weighting_details 'calc w=1/[\s^2^(Fo^2^)+(0.1870P)^2^] where P=(Fo^2^+2Fc^2^)/3'
_refine_ls_weighting_scheme calc
_refine_ls_wR_factor_gt 0.2718
_refine_ls_wR_factor_ref 0.3207
_reflns_Friedel_coverage 0.73
_reflns_number_gt 3187
_reflns_number_total 4922
_reflns_threshold_expression I>2\s(I)
_cod_data_source_file om070038lsi20070114_012246.cif
_cod_data_source_block (5)
_cod_depositor_comments
;
The following automatic conversions were performed:

'_symmetry_cell_setting' value 'Monoclinic' changed to 'monoclinic'
according to /home/saulius/struct/CIF-dictionaries/cif_core.dic
dictionary named 'cif_core.dic' version 2.4.1 from 2010-06-29.

Automatic conversion script
Id: cif_fix_values 1715 2011-07-08 13:25:40Z adriana 
;
_cod_original_cell_volume 1151.0(8)
_cod_original_sg_symbol_H-M 'P 21'
_cod_database_code 4073057
_exptl_twin_twinlaw_details '-1 0 0 0 -1 0 0.5 0 1'

loop_
_symmetry_equiv_pos_as_xyz
'x, y, z'
'-x, y+1/2, -z'

loop_
_atom_site_label
_atom_site_type_symbol
_atom_site_fract_x
_atom_site_fract_y
_atom_site_fract_z
_atom_site_U_iso_or_equiv
_atom_site_adp_type
_atom_site_occupancy
_atom_site_symmetry_multiplicity
_atom_site_calc_flag
_atom_site_refinement_flags
_atom_site_disorder_assembly
_atom_site_disorder_group
Fe Fe 0.31058(10) 0.30890(11) 0.92318(6) 0.0183(3) Uani 1 1 d . A .
O1 O 0.3706(6) 0.6654(6) 0.8403(3) 0.0268(12) Uani 1 1 d . . .
O2 O 0.3093(7) 0.5509(6) 0.7137(4) 0.0358(14) Uani 1 1 d . . .
O3 O 0.1789(5) 0.2394(6) 0.7073(4) 0.0304(14) Uani 1 1 d . A .
N N 0.4605(6) 0.2365(7) 0.6630(4) 0.0242(15) Uani 1 1 d . A .
B B 0.3752(9) 0.5466(9) 0.7998(5) 0.0217(17) Uani 1 1 d . A .
C1 C 0.4568(9) 0.4202(8) 0.8454(5) 0.0188(16) Uani 1 1 d . . .
C2 C 0.4341(7) 0.2870(9) 0.8139(4) 0.0160(19) Uani 1 1 d . A .
C3 C 0.5168(9) 0.2003(7) 0.8811(5) 0.0185(16) Uani 1 1 d . . .
H3 H 0.5209 0.1024 0.8775 0.022 Uiso 1 1 d R A .
C4 C 0.5894(8) 0.2720(9) 0.9542(5) 0.031(3) Uani 1 1 d . A .
H4 H 0.6544 0.2412 1.0106 0.037 Uiso 1 1 d R . .
C5 C 0.5504(9) 0.4112(10) 0.9320(5) 0.0257(19) Uani 1 1 d . A .
H5 H 0.5799 0.4894 0.9708 0.031 Uiso 1 1 d R . .
C6 C 0.0647(12) 0.3987(12) 0.9318(7) 0.041(3) Uani 1 1 d . . .
H6 H 0.0210 0.4815 0.9026 0.049 Uiso 1 1 d R A .
C7 C 0.0365(9) 0.2655(14) 0.8927(7) 0.058(5) Uani 1 1 d . A .
H7 H -0.0280 0.2404 0.8342 0.070 Uiso 1 1 d R . .
C8 C 0.1164(12) 0.1760(12) 0.9548(8) 0.044(3) Uani 1 1 d . . .
H8 H 0.1237 0.0789 0.9468 0.053 Uiso 1 1 d R A .
C9 C 0.1900(11) 0.2483(12) 1.0284(7) 0.035(2) Uani 1 1 d . A .
H9 H 0.2564 0.2092 1.0820 0.042 Uiso 1 1 d R . .
C10 C 0.1598(11) 0.3827(12) 1.0132(6) 0.035(3) Uani 1 1 d . A .
H10 H 0.1976 0.4563 1.0549 0.043 Uiso 1 1 d R . .
C11 C 0.3463(8) 0.2535(8) 0.7249(5) 0.0218(16) Uani 1 1 d . . .
C12 C 0.3851(9) 0.2183(9) 0.5713(5) 0.0277(18) Uani 1 1 d . . .
H12 H 0.4934 0.2093 0.5388 0.033 Uiso 1 1 d R A .
C13 C 0.2760(10) 0.3402(9) 0.5356(5) 0.035(2) Uani 1 1 d . A .
H131 H 0.2387 0.3287 0.4733 0.053 Uiso 1 1 d R . .
H132 H 0.3581 0.4182 0.5458 0.053 Uiso 1 1 d R . .
H133 H 0.1659 0.3516 0.5645 0.053 Uiso 1 1 d R . .
C14 C 0.2783(10) 0.0926(9) 0.5542(6) 0.035(2) Uani 1 1 d . A .
H141 H 0.3516 0.0169 0.5744 0.053 Uiso 1 1 d R . .
H142 H 0.2367 0.0826 0.4921 0.053 Uiso 1 1 d R . .
H143 H 0.1702 0.0962 0.5856 0.053 Uiso 1 1 d R . .
C15 C 0.6679(8) 0.2433(9) 0.6844(5) 0.0260(18) Uani 1 1 d . . .
H15 H 0.6963 0.2583 0.7481 0.031 Uiso 1 1 d R A .
C16 C 0.7451(10) 0.3619(9) 0.6407(7) 0.036(2) Uani 1 1 d . A .
H161 H 0.8781 0.3692 0.6602 0.053 Uiso 1 1 d R . .
H162 H 0.6873 0.4437 0.6545 0.053 Uiso 1 1 d R . .
H163 H 0.7246 0.3470 0.5780 0.053 Uiso 1 1 d R . .
C17 C 0.7569(9) 0.1155(9) 0.6635(6) 0.0307(18) Uani 1 1 d . A .
H171 H 0.8909 0.1202 0.6806 0.046 Uiso 1 1 d R . .
H172 H 0.7309 0.0984 0.6011 0.046 Uiso 1 1 d R . .
H173 H 0.7023 0.0439 0.6948 0.046 Uiso 1 1 d R . .
C18 C 0.261(2) 0.7545(16) 0.7743(10) 0.022(4) Uiso 0.50 1 d P A 1
C19 C 0.3008(19) 0.6827(17) 0.6892(11) 0.028(3) Uiso 0.50 1 d P A 1
C20 C 0.053(2) 0.736(3) 0.7848(16) 0.053(5) Uiso 0.50 1 d P A 1
H201 H 0.0171 0.6441 0.7725 0.079 Uiso 0.50 1 d PR A 1
H202 H -0.0223 0.7935 0.7442 0.079 Uiso 0.50 1 d PR A 1
H203 H 0.0328 0.7576 0.8440 0.079 Uiso 0.50 1 d PR A 1
C21 C 0.329(3) 0.893(3) 0.7925(18) 0.052(5) Uiso 0.50 1 d P A 1
H211 H 0.2939 0.9224 0.8480 0.078 Uiso 0.50 1 d PR A 1
H212 H 0.2731 0.9514 0.7463 0.078 Uiso 0.50 1 d PR A 1
H213 H 0.4639 0.8961 0.7950 0.078 Uiso 0.50 1 d PR A 1
C22 C 0.148(3) 0.700(2) 0.6138(14) 0.044(5) Uiso 0.50 1 d P A 1
H221 H 0.1790 0.6519 0.5633 0.065 Uiso 0.50 1 d PR A 1
H222 H 0.1346 0.7938 0.5996 0.065 Uiso 0.50 1 d PR A 1
H223 H 0.0321 0.6666 0.6304 0.065 Uiso 0.50 1 d PR A 1
C23 C 0.4959(19) 0.740(2) 0.6622(12) 0.041(4) Uiso 0.50 1 d P A 1
H231 H 0.5942 0.7275 0.7106 0.061 Uiso 0.50 1 d PR A 1
H232 H 0.4824 0.8332 0.6484 0.061 Uiso 0.50 1 d PR A 1
H233 H 0.5276 0.6919 0.6116 0.061 Uiso 0.50 1 d PR A 1
C18B C 0.323(2) 0.7628(14) 0.7755(9) 0.015(4) Uiso 0.50 1 d P A 2
C19B C 0.2033(16) 0.6848(14) 0.7024(9) 0.015(3) Uiso 0.50 1 d P A 2
C20B C 0.211(2) 0.876(2) 0.8131(15) 0.044(5) Uiso 0.50 1 d P A 2
H204 H 0.0983 0.8384 0.8313 0.066 Uiso 0.50 1 d PR A 2
H205 H 0.1778 0.9422 0.7685 0.066 Uiso 0.50 1 d PR A 2
H206 H 0.2853 0.9159 0.8630 0.066 Uiso 0.50 1 d PR A 2
C21B C 0.4955(16) 0.824(2) 0.7477(10) 0.035(3) Uiso 0.50 1 d P A 2
H214 H 0.5638 0.8703 0.7970 0.053 Uiso 0.50 1 d PR A 2
H215 H 0.4596 0.8873 0.7009 0.053 Uiso 0.50 1 d PR A 2
H216 H 0.5739 0.7561 0.7273 0.053 Uiso 0.50 1 d PR A 2
C22B C 0.217(2) 0.7227(17) 0.6082(10) 0.022(3) Uiso 0.50 1 d P A 2
H224 H 0.3479 0.7284 0.5999 0.033 Uiso 0.50 1 d PR A 2
H225 H 0.1581 0.8081 0.5955 0.033 Uiso 0.50 1 d PR A 2
H226 H 0.1561 0.6562 0.5692 0.033 Uiso 0.50 1 d PR A 2
C23B C 0.0007(18) 0.6763(18) 0.7171(12) 0.032(3) Uiso 0.50 1 d P A 2
H234 H -0.0071 0.6547 0.7778 0.048 Uiso 0.50 1 d PR A 2
H235 H -0.0614 0.6080 0.6798 0.048 Uiso 0.50 1 d PR A 2
H236 H -0.0594 0.7611 0.7031 0.048 Uiso 0.50 1 d PR A 2

loop_
_atom_site_aniso_label
_atom_site_aniso_U_11
_atom_site_aniso_U_22
_atom_site_aniso_U_33
_atom_site_aniso_U_23
_atom_site_aniso_U_13
_atom_site_aniso_U_12
Fe 0.0225(4) 0.0192(5) 0.0141(5) 0.0001(7) 0.0063(3) 0.0003(5)
O1 0.050(3) 0.018(3) 0.012(3) 0.005(2) 0.0033(19) 0.001(2)
O2 0.067(3) 0.020(4) 0.017(3) 0.001(3) -0.007(2) -0.004(2)
O3 0.018(2) 0.049(4) 0.025(3) -0.001(3) 0.0058(18) -0.002(2)
N 0.021(2) 0.027(4) 0.024(4) 0.001(3) 0.001(2) -0.002(2)
B 0.030(4) 0.016(5) 0.021(5) 0.003(4) 0.011(3) -0.003(3)
C1 0.023(3) 0.021(4) 0.013(4) 0.000(3) 0.005(2) -0.007(3)
C2 0.020(2) 0.013(6) 0.014(3) 0.005(3) 0.0007(19) 0.003(2)
C3 0.022(3) 0.011(4) 0.024(5) 0.008(4) 0.009(3) 0.003(3)
C4 0.016(3) 0.055(9) 0.021(4) 0.013(4) 0.001(2) 0.008(3)
C5 0.033(4) 0.040(6) 0.005(4) 0.001(4) 0.004(3) 0.006(3)
C6 0.040(5) 0.053(9) 0.035(6) 0.021(6) 0.026(4) 0.015(4)
C7 0.013(3) 0.122(15) 0.041(6) -0.001(6) 0.009(3) -0.021(4)
C8 0.037(4) 0.047(7) 0.054(7) 0.003(5) 0.026(4) -0.007(4)
C9 0.034(4) 0.042(6) 0.029(6) 0.014(5) 0.009(3) 0.005(4)
C10 0.043(5) 0.044(7) 0.025(5) 0.005(5) 0.026(4) -0.002(4)
C11 0.025(3) 0.020(4) 0.020(4) -0.003(3) 0.005(3) 0.001(2)
C12 0.030(3) 0.031(5) 0.022(4) 0.000(4) 0.003(3) 0.007(3)
C13 0.049(4) 0.034(8) 0.021(4) 0.006(4) 0.003(3) 0.009(3)
C14 0.047(4) 0.031(6) 0.025(5) -0.010(4) -0.008(3) 0.001(3)
C15 0.023(3) 0.034(5) 0.020(4) -0.001(4) 0.002(3) 0.002(3)
C16 0.035(4) 0.029(5) 0.045(6) 0.007(4) 0.012(3) -0.004(3)
C17 0.026(3) 0.026(5) 0.039(5) -0.001(4) 0.001(3) 0.003(3)

loop_
_atom_type_symbol
_atom_type_description
_atom_type_scat_dispersion_real
_atom_type_scat_dispersion_imag
_atom_type_scat_source
C C 0.0033 0.0016 'International Tables Vol C Tables 4.2.6.8 and 6.1.1.4'
H H 0.0000 0.0000 'International Tables Vol C Tables 4.2.6.8 and 6.1.1.4'
B B 0.0013 0.0007 'International Tables Vol C Tables 4.2.6.8 and 6.1.1.4'
N N 0.0061 0.0033 'International Tables Vol C Tables 4.2.6.8 and 6.1.1.4'
O O 0.0106 0.0060 'International Tables Vol C Tables 4.2.6.8 and 6.1.1.4'
Fe Fe 0.3463 0.8444 'International Tables Vol C Tables 4.2.6.8 and 6.1.1.4'

loop_
_geom_angle_atom_site_label_1
_geom_angle_atom_site_label_2
_geom_angle_atom_site_label_3
_geom_angle
B O1 C18B 107.8(8)
B O1 C18 104.9(8)
B O2 C19 107.3(9)
B O2 C19B 104.1(7)
C11 N C12 121.0(5)
C11 N C15 121.7(6)
C12 N C15 117.2(5)
O2 B O1 113.5(7)
O2 B C1 122.9(7)
O1 B C1 123.5(7)
C5 C1 C2 106.2(7)
C5 C1 B 126.3(7)
C2 C1 B 127.0(6)
C3 C2 C1 108.0(6)
C3 C2 C11 128.8(8)
C1 C2 C11 123.2(7)
C4 C3 C2 110.6(7)
C4 C3 H3 123.7
C2 C3 H3 125.7
C3 C4 C5 105.6(7)
C3 C4 H4 130.0
C5 C4 H4 124.4
C1 C5 C4 109.6(8)
C1 C5 H5 123.6
C4 C5 H5 126.8
C10 C6 C7 107.2(10)
C10 C6 H6 128.2
C7 C6 H6 124.5
C8 C7 C6 106.6(9)
C8 C7 H7 124.5
C6 C7 H7 128.9
C7 C8 C9 107.7(11)
C7 C8 H8 125.6
C9 C8 H8 126.7
C10 C9 C8 109.7(10)
C10 C9 H9 125.6
C8 C9 H9 124.7
C6 C10 C9 108.7(11)
C6 C10 H10 124.8
C9 C10 H10 126.4
O3 C11 N 120.6(6)
O3 C11 C2 122.1(6)
N C11 C2 117.2(5)
N C12 C14 113.5(7)
N C12 C13 111.1(7)
C14 C12 C13 112.9(6)
N C12 H12 106.5
C14 C12 H12 105.0
C13 C12 H12 107.3
C12 C13 H131 109.0
C12 C13 H132 108.2
H131 C13 H132 109.7
C12 C13 H133 110.4
H131 C13 H133 109.3
H132 C13 H133 110.2
C12 C14 H141 111.5
C12 C14 H142 110.5
H141 C14 H142 109.0
C12 C14 H143 108.2
H141 C14 H143 108.3
H142 C14 H143 109.3
N C15 C17 111.1(6)
N C15 C16 110.8(6)
C17 C15 C16 113.0(6)
N C15 H15 107.4
C17 C15 H15 107.8
C16 C15 H15 106.3
C15 C16 H161 109.2
C15 C16 H162 112.5
H161 C16 H162 107.9
C15 C16 H163 107.7
H161 C16 H163 109.7
H162 C16 H163 109.8
C15 C17 H171 109.9
C15 C17 H172 109.5
H171 C17 H172 109.7
C15 C17 H173 108.4
H171 C17 H173 110.6
H172 C17 H173 108.7
C21 C18 O1 107.2(13)
C21 C18 C20 113.5(15)
O1 C18 C20 106.9(15)
C21 C18 C19 119.8(18)
O1 C18 C19 98.9(11)
C20 C18 C19 108.7(14)
O2 C19 C22 109.1(13)
O2 C19 C18 102.8(13)
C22 C19 C18 113.5(14)
O2 C19 C23 113.6(12)
C22 C19 C23 109.5(16)
C18 C19 C23 108.3(14)
C18 C20 H201 109.5
C18 C20 H202 109.2
H201 C20 H202 109.5
C18 C20 H203 109.7
H201 C20 H203 109.5
H202 C20 H203 109.5
C18 C21 H211 109.3
C18 C21 H212 109.2
H211 C21 H212 109.5
C18 C21 H213 109.9
H211 C21 H213 109.5
H212 C21 H213 109.5
C19 C22 H221 109.9
C19 C22 H222 109.4
H221 C22 H222 109.5
C19 C22 H223 109.1
H221 C22 H223 109.5
H222 C22 H223 109.5
C19 C23 H231 109.4
C19 C23 H232 109.5
H231 C23 H232 109.5
C19 C23 H233 109.6
H231 C23 H233 109.5
H232 C23 H233 109.5
O1 C18B C21B 110.9(12)
O1 C18B C19B 103.0(11)
C21B C18B C19B 114.2(13)
O1 C18B C20B 109.5(12)
C21B C18B C20B 107.3(14)
C19B C18B C20B 112.0(14)
C23B C19B C22B 110.1(11)
C23B C19B O2 114.1(11)
C22B C19B O2 103.5(10)
C23B C19B C18B 112.4(13)
C22B C19B C18B 118.0(12)
O2 C19B C18B 98.0(9)
C18B C20B H204 108.9
C18B C20B H205 109.5
H204 C20B H205 109.5
C18B C20B H206 109.9
H204 C20B H206 109.5
H205 C20B H206 109.5
C18B C21B H214 109.2
C18B C21B H215 109.4
H214 C21B H215 109.5
C18B C21B H216 109.8
H213 C21B H216 152.1
H214 C21B H216 109.5
H215 C21B H216 109.5
C19B C22B H224 109.1
C19B C22B H225 109.5
H224 C22B H225 109.5
C19B C22B H226 109.8
H224 C22B H226 109.5
H225 C22B H226 109.5
C19B C23B H234 109.6
C19B C23B H235 109.4
H234 C23B H235 109.5
C19B C23B H236 109.4
H234 C23B H236 109.5
H235 C23B H236 109.5

loop_
_geom_bond_atom_site_label_1
_geom_bond_atom_site_label_2
_geom_bond_distance
Fe C5 2.028(8)
Fe C6 2.036(9)
Fe C10 2.038(9)
Fe C2 2.043(6)
Fe C3 2.045(7)
Fe C7 2.045(7)
Fe C1 2.059(7)
Fe C9 2.056(10)
Fe C4 2.066(6)
Fe C8 2.066(10)
O1 B 1.368(10)
O1 C18B 1.427(15)
O1 C18 1.522(17)
O2 B 1.367(10)
O2 C19 1.394(18)
O2 C19B 1.566(15)
O3 C11 1.226(7)
N C11 1.366(9)
N C12 1.476(10)
N C15 1.510(8)
B C1 1.551(11)
C1 C5 1.437(11)
C1 C2 1.446(12)
C2 C3 1.442(11)
C2 C11 1.491(10)
C3 C4 1.400(12)
C3 H3 0.9991
C4 C5 1.479(14)
C4 H4 0.9951
C5 H5 1.0059
C6 C10 1.376(15)
C6 C7 1.491(18)
C6 H6 0.9912
C7 C8 1.401(16)
C7 H7 1.0040
C8 C9 1.411(17)
C8 H8 0.9985
C9 C10 1.402(13)
C9 H9 0.9937
C10 H10 1.0069
C12 C14 1.505(12)
C12 C13 1.540(10)
C12 H12 0.9978
C13 H131 0.9821
C13 H132 0.9959
C13 H133 0.9782
C14 H141 0.9680
C14 H142 0.9826
C14 H143 0.9826
C15 C17 1.510(12)
C15 C16 1.529(12)
C15 H15 1.0010
C16 H161 0.9828
C16 H162 0.9708
C16 H163 0.9820
C17 H171 0.9827
C17 H172 0.9823
C17 H173 0.9898
C18 C21 1.51(3)
C18 C20 1.56(3)
C18 C19 1.58(2)
C19 C22 1.52(3)
C19 C23 1.64(2)
C20 H201 0.9800
C20 H202 0.9800
C20 H203 0.9800
C21 H211 0.9800
C21 H212 0.9800
C21 H213 0.9800
C22 H221 0.9800
C22 H222 0.9800
C22 H223 0.9800
C23 H231 0.9800
C23 H232 0.9800
C23 H233 0.9800
C18B C21B 1.52(2)
C18B C19B 1.56(2)
C18B C20B 1.57(3)
C19B C23B 1.529(19)
C19B C22B 1.54(2)
C20B H204 0.9800
C20B H205 0.9800
C20B H206 0.9800
C21B H214 0.9800
C21B H215 0.9800
C21B H216 0.9800
C22B H224 0.9800
C22B H225 0.9800
C22B H226 0.9800
C23B H234 0.9800
C23B H235 0.9800
C23B H236 0.9800
